data_4312668
loop_
_publ_author_name
'Chizu Shimokawa'
'Seiji Yokota'
'Yoshimitsu Tachi'
'Nagatoshi Nishiwaki'
'Masahiro Ariga'
'Shinobu Itoh'

_publ_section_title
;
 Substituent Effects of \b-Diketiminate Ligands on the Structure and
 Physicochemical Properties of Copper(II) Complexes
;
_journal_name_full 'Inorganic Chemistry'
_journal_page_first 8395
_journal_page_last 8405
_journal_paper_doi 10.1021/ic0344766
_journal_volume 42
_journal_year 2003
_chemical_formula_moiety 'C44 H50 Cu2 N6 O2 '
_chemical_formula_sum 'C44 H50 Cu2 N6 O2'
_chemical_formula_weight 822.01
_space_group_IT_number 14
_symmetry_cell_setting monoclinic
_symmetry_Int_Tables_number 14
_symmetry_space_group_name_Hall '-P 2yn'
_symmetry_space_group_name_H-M 'P 1 21/n 1'
_cell_angle_alpha 90
_cell_angle_beta 94.324(6)
_cell_angle_gamma 90
_cell_formula_units_Z 4
_cell_length_a 15.564(2)
_cell_length_b 14.764(2)
_cell_length_c 17.723(3)
_cell_measurement_reflns_used 25662
_cell_measurement_temperature 158.1
_cell_measurement_theta_max 27.4
_cell_measurement_theta_min 3.1
_cell_volume 4060.9(10)
_computing_cell_refinement PROCESS-AUTO
_computing_data_collection PROCESS-AUTO
_computing_data_reduction CrystalStructure
_computing_molecular_graphics ORTEP3
_computing_publication_material 'CrystalStructure Ver. 3.10'
_computing_structure_refinement CRYSTALS
_computing_structure_solution SIR92
_diffrn_detector_area_resol_mean 10.00
_diffrn_measured_fraction_theta_full 0.9883
_diffrn_measured_fraction_theta_max 0.9883
_diffrn_measurement_device_type 'Rigaku RAXIS-RAPID'
_diffrn_measurement_method \w
_diffrn_radiation_type 'Mo K\a'
_diffrn_radiation_wavelength 0.7107
_diffrn_reflns_av_R_equivalents 0.037
_diffrn_reflns_limit_h_max 18
_diffrn_reflns_limit_h_min -20
_diffrn_reflns_limit_k_max 19
_diffrn_reflns_limit_k_min -18
_diffrn_reflns_limit_l_max 22
_diffrn_reflns_limit_l_min -22
_diffrn_reflns_number 37161
_diffrn_reflns_theta_full 27.48
_diffrn_reflns_theta_max 27.48
_exptl_absorpt_coefficient_mu 1.091
_exptl_absorpt_correction_T_max 0.721
_exptl_absorpt_correction_T_min 0.509
_exptl_absorpt_correction_type multi-scan
_exptl_absorpt_process_details
;
    Higashi, T. (1995). Program for Absorption Correction.
    Rigaku Corporation, Tokyo, Japan.
;
_exptl_crystal_colour brown
_exptl_crystal_density_diffrn 1.344
_exptl_crystal_density_method 'not measured'
_exptl_crystal_description prism
_exptl_crystal_F_000 1720.00
_exptl_crystal_size_max 0.30
_exptl_crystal_size_mid 0.30
_exptl_crystal_size_min 0.30
_refine_diff_density_max 0.44
_refine_diff_density_min -0.53
_refine_ls_extinction_coef -233.6(1)
_refine_ls_extinction_method 'Larson (1970) Crystallographic Computing eq. 22'
_refine_ls_goodness_of_fit_ref 0.978
_refine_ls_hydrogen_treatment refall
_refine_ls_number_parameters 538
_refine_ls_number_reflns 6019
_refine_ls_R_factor_gt 0.0370
_refine_ls_shift/su_max 0.0000
_refine_ls_structure_factor_coef F
_refine_ls_weighting_details 'w = 1/[0.0001Fo^2^ + 3.0000\s^2^(Fo) + 0.5000]'
_refine_ls_weighting_scheme calc
_refine_ls_wR_factor_ref 0.0390
_reflns_number_gt 6019
_reflns_number_total 9198
_reflns_threshold_expression F^2^>2.0\s(F^2^)
_cod_data_source_file ic0344766si20030507_070735_09.cif
_cod_data_source_block '_[Cu(II)CNLMes]'
_cod_original_cell_volume 4060.8(1)
_cod_original_formula_sum 'C44 H50 Cu2 N6 O2 '
_cod_database_code 4312668

loop_
_symmetry_equiv_pos_as_xyz
x,y,z
-x,-y,-z
-x+1/2,y+1/2,-z+1/2
x+1/2,-y+1/2,z+1/2

loop_
_atom_site_label
_atom_site_type_symbol
_atom_site_fract_x
_atom_site_fract_y
_atom_site_fract_z
_atom_site_U_iso_or_equiv
_atom_site_adp_type
_atom_site_occupancy
_atom_site_symmetry_multiplicity
_atom_site_calc_flag
_atom_site_refinement_flags
_atom_site_disorder_assembly
_atom_site_disorder_group
Cu1 Cu 0.03058(3) 0.24468(3) 0.73814(2) 0.0226(1) Uani 1.00 1 d . . .
Cu2 Cu 0.03435(3) 0.29406(3) 0.90145(2) 0.0233(1) Uani 1.00 1 d . . .
O1 O 0.1085(1) 0.2819(2) 0.8203(1) 0.0302(7) Uani 1.00 1 d . . .
O2 O -0.0356(1) 0.2308(2) 0.8247(1) 0.0330(7) Uani 1.00 1 d . . .
N1 N 0.1117(2) 0.2684(2) 0.6612(1) 0.0240(8) Uani 1.00 1 d . . .
N2 N -0.0537(2) 0.1883(2) 0.6662(1) 0.0262(8) Uani 1.00 1 d . . .
N3 N 0.0853(2) 0.0594(2) 0.4600(2) 0.040(1) Uani 1.00 1 d . . .
N4 N -0.0525(2) 0.3029(2) 0.9757(1) 0.0237(7) Uani 1.00 1 d . . .
N5 N 0.1258(2) 0.3423(2) 0.9726(1) 0.0230(7) Uani 1.00 1 d . . .
N6 N 0.0126(2) 0.5302(2) 1.1585(2) 0.041(1) Uani 1.00 1 d . . .
C1 C 0.0501(2) 0.1543(2) 0.5760(2) 0.0256(9) Uani 1.00 1 d . . .
C2 C 0.1135(2) 0.2178(2) 0.6010(2) 0.0248(9) Uani 1.00 1 d . . .
C3 C -0.0319(2) 0.1481(2) 0.6046(2) 0.0266(9) Uani 1.00 1 d . . .
C4 C 0.0681(2) 0.1016(2) 0.5113(2) 0.029(1) Uani 1.00 1 d . . .
C5 C 0.1788(2) 0.3352(2) 0.6738(2) 0.0260(9) Uani 1.00 1 d . . .
C6 C 0.1560(2) 0.4270(2) 0.6686(2) 0.029(1) Uani 1.00 1 d . . .
C7 C 0.2208(3) 0.4914(3) 0.6813(2) 0.036(1) Uani 1.00 1 d . . .
C8 C 0.3061(3) 0.4677(3) 0.7000(2) 0.036(1) Uani 1.00 1 d . . .
C9 C 0.3260(2) 0.3770(3) 0.7069(2) 0.034(1) Uani 1.00 1 d . . .
C10 C 0.2644(2) 0.3090(3) 0.6939(2) 0.030(1) Uani 1.00 1 d . . .
C11 C 0.0644(2) 0.4558(3) 0.6512(3) 0.043(1) Uani 1.00 1 d . . .
C12 C 0.3748(3) 0.5395(3) 0.7141(3) 0.051(1) Uani 1.00 1 d . . .
C13 C 0.2897(3) 0.2115(3) 0.7032(3) 0.046(1) Uani 1.00 1 d . . .
C14 C -0.1429(2) 0.1839(3) 0.6828(2) 0.029(1) Uani 1.00 1 d . . .
C15 C -0.1784(2) 0.1036(3) 0.7092(2) 0.034(1) Uani 1.00 1 d . . .
C16 C -0.2648(3) 0.1049(3) 0.7265(2) 0.042(1) Uani 1.00 1 d . . .
C17 C -0.3142(3) 0.1826(3) 0.7195(2) 0.045(1) Uani 1.00 1 d . . .
C18 C -0.2768(3) 0.2605(3) 0.6956(2) 0.045(1) Uani 1.00 1 d . . .
C19 C -0.1912(2) 0.2635(3) 0.6773(2) 0.035(1) Uani 1.00 1 d . . .
C20 C -0.1243(3) 0.0201(3) 0.7228(2) 0.045(1) Uani 1.00 1 d . . .
C21 C -0.4077(3) 0.1838(4) 0.7398(3) 0.064(2) Uani 1.00 1 d . . .
C22 C -0.1514(3) 0.3512(3) 0.6552(3) 0.050(1) Uani 1.00 1 d . . .
C23 C 0.0292(2) 0.4093(2) 1.0559(2) 0.0231(9) Uani 1.00 1 d . . .
C24 C -0.0450(2) 0.3595(2) 1.0321(2) 0.0235(9) Uani 1.00 1 d . . .
C25 C 0.1115(2) 0.3930(2) 1.0298(2) 0.0236(9) Uani 1.00 1 d . . .
C26 C 0.0208(2) 0.4756(3) 1.1132(2) 0.029(1) Uani 1.00 1 d . . .
C27 C -0.1292(2) 0.2478(2) 0.9695(2) 0.0240(8) Uani 1.00 1 d . . .
C28 C -0.2040(2) 0.2789(2) 0.9288(2) 0.0256(9) Uani 1.00 1 d . . .
C29 C -0.2764(2) 0.2227(3) 0.9252(2) 0.029(1) Uani 1.00 1 d . . .
C30 C -0.2759(2) 0.1385(2) 0.9594(2) 0.031(1) Uani 1.00 1 d . . .
C31 C -0.2006(2) 0.1097(3) 0.9987(2) 0.034(1) Uani 1.00 1 d . . .
C32 C -0.1269(2) 0.1630(3) 1.0040(2) 0.031(1) Uani 1.00 1 d . . .
C33 C -0.2074(2) 0.3691(3) 0.8897(2) 0.036(1) Uani 1.00 1 d . . .
C34 C -0.3556(3) 0.0794(3) 0.9547(3) 0.046(1) Uani 1.00 1 d . . .
C35 C -0.0455(3) 0.1288(3) 1.0459(3) 0.050(1) Uani 1.00 1 d . . .
C36 C 0.2138(2) 0.3243(2) 0.9568(2) 0.0243(9) Uani 1.00 1 d . . .
C37 C 0.2435(2) 0.2353(2) 0.9663(2) 0.030(1) Uani 1.00 1 d . . .
C38 C 0.3262(2) 0.2152(3) 0.9452(2) 0.037(1) Uani 1.00 1 d . . .
C39 C 0.3775(2) 0.2800(3) 0.9145(2) 0.036(1) Uani 1.00 1 d . . .
C40 C 0.3465(2) 0.3670(3) 0.9071(2) 0.032(1) Uani 1.00 1 d . . .
C41 C 0.2644(2) 0.3911(2) 0.9270(2) 0.028(1) Uani 1.00 1 d . . .
C42 C 0.1869(3) 0.1629(3) 0.9946(3) 0.042(1) Uani 1.00 1 d . . .
C43 C 0.4644(3) 0.2538(3) 0.8891(3) 0.052(1) Uani 1.00 1 d . . .
C44 C 0.2320(2) 0.4859(3) 0.9118(2) 0.038(1) Uani 1.00 1 d . . .
H1 H 0.1617(2) 0.2240(2) 0.5717(2) 0.030(1) Uiso 1.00 1 c . . .
H2 H -0.0742(2) 0.1123(2) 0.5771(2) 0.032(1) Uiso 1.00 1 c . . .
H3 H 0.0460(2) 0.4914(3) 0.6916(3) 0.052(2) Uiso 1.00 1 c . . .
H4 H 0.0604(2) 0.4907(3) 0.6060(3) 0.052(2) Uiso 1.00 1 c . . .
H5 H 0.0288(2) 0.4038(3) 0.6446(3) 0.052(2) Uiso 1.00 1 c . . .
H6 H 0.2060(3) 0.5537(3) 0.6770(2) 0.043(1) Uiso 1.00 1 c . . .
H7 H 0.4004(3) 0.5343(3) 0.7643(3) 0.062(2) Uiso 1.00 1 c . . .
H8 H 0.4177(3) 0.5317(3) 0.6792(3) 0.062(2) Uiso 1.00 1 c . . .
H9 H 0.3494(3) 0.5978(3) 0.7073(3) 0.062(2) Uiso 1.00 1 c . . .
H10 H 0.3839(2) 0.3600(3) 0.7208(2) 0.041(1) Uiso 1.00 1 c . . .
H11 H 0.2405(3) 0.1742(3) 0.6927(3) 0.056(2) Uiso 1.00 1 c . . .
H12 H 0.3319(3) 0.1972(3) 0.6690(3) 0.056(2) Uiso 1.00 1 c . . .
H13 H 0.3129(3) 0.2012(3) 0.7536(3) 0.056(2) Uiso 1.00 1 c . . .
H14 H -0.1216(3) 0.0047(3) 0.7750(2) 0.055(2) Uiso 1.00 1 c . . .
H15 H -0.1492(3) -0.0285(3) 0.6937(2) 0.055(2) Uiso 1.00 1 c . . .
H16 H -0.0678(3) 0.0314(3) 0.7082(2) 0.055(2) Uiso 1.00 1 c . . .
H17 H -0.2902(3) 0.0505(3) 0.7428(2) 0.051(2) Uiso 1.00 1 c . . .
H21 H -0.3102(3) 0.3144(3) 0.6910(2) 0.054(2) Uiso 1.00 1 c . . .
H22 H -0.0932(3) 0.3413(3) 0.6447(3) 0.061(2) Uiso 1.00 1 c . . .
H23 H -0.1825(3) 0.3751(3) 0.6115(3) 0.061(2) Uiso 1.00 1 c . . .
H24 H -0.1533(3) 0.3930(3) 0.6958(3) 0.061(2) Uiso 1.00 1 c . . .
H25 H -0.0943(2) 0.3682(2) 1.0597(2) 0.028(1) Uiso 1.00 1 c . . .
H26 H 0.1596(2) 0.4215(2) 1.0561(2) 0.028(1) Uiso 1.00 1 c . . .
H27 H -0.1534(2) 0.3988(3) 0.8980(2) 0.044(1) Uiso 1.00 1 c . . .
H28 H -0.2201(2) 0.3602(3) 0.8369(2) 0.044(1) Uiso 1.00 1 c . . .
H29 H -0.2511(2) 0.4054(3) 0.9090(2) 0.044(1) Uiso 1.00 1 c . . .
H30 H -0.3276(2) 0.2429(3) 0.8977(2) 0.036(1) Uiso 1.00 1 c . . .
H31 H -0.3731(3) 0.0690(3) 1.0042(3) 0.056(2) Uiso 1.00 1 c . . .
H32 H -0.4007(3) 0.1089(3) 0.9251(3) 0.056(2) Uiso 1.00 1 c . . .
H33 H -0.3430(3) 0.0232(3) 0.9320(3) 0.056(2) Uiso 1.00 1 c . . .
H34 H -0.1998(2) 0.0526(3) 1.0234(2) 0.041(1) Uiso 1.00 1 c . . .
H35 H -0.0555(3) 0.1172(3) 1.0972(3) 0.060(2) Uiso 1.00 1 c . . .
H36 H -0.0280(3) 0.0744(3) 1.0228(3) 0.060(2) Uiso 1.00 1 c . . .
H37 H -0.0014(3) 0.1730(3) 1.0437(3) 0.060(2) Uiso 1.00 1 c . . .
H38 H 0.1703(3) 0.1791(3) 1.0433(3) 0.051(2) Uiso 1.00 1 c . . .
H39 H 0.1369(3) 0.1567(3) 0.9607(3) 0.051(2) Uiso 1.00 1 c . . .
H40 H 0.2172(3) 0.1070(3) 0.9977(3) 0.051(2) Uiso 1.00 1 c . . .
H41 H 0.3478(2) 0.1553(3) 0.9522(2) 0.044(1) Uiso 1.00 1 c . . .
H42 H 0.4989(3) 0.2302(3) 0.9311(3) 0.063(2) Uiso 1.00 1 c . . .
H43 H 0.4574(3) 0.2090(3) 0.8507(3) 0.063(2) Uiso 1.00 1 c . . .
H44 H 0.4918(3) 0.3055(3) 0.8699(3) 0.063(2) Uiso 1.00 1 c . . .
H45 H 0.3822(2) 0.4123(3) 0.8878(2) 0.038(1) Uiso 1.00 1 c . . .
H46 H 0.2692(2) 0.5277(3) 0.9387(2) 0.046(2) Uiso 1.00 1 c . . .
H47 H 0.2310(2) 0.4982(3) 0.8591(2) 0.046(2) Uiso 1.00 1 c . . .
H48 H 0.1754(2) 0.4917(3) 0.9280(2) 0.046(2) Uiso 1.00 1 c . . .
H49 H 0.1512(1) 0.3102(2) 0.8062(1) 0.037(1) Uiso 1.00 1 c . . .
H50 H -0.0882(1) 0.2193(2) 0.8309(1) 0.040(1) Uiso 1.00 1 c . . .
H18 H -0.4144(3) 0.2251(4) 0.7800(3) 0.078(2) Uiso 1.00 1 c . . .
H19 H -0.4436(3) 0.2016(4) 0.6966(3) 0.077(2) Uiso 1.00 1 c . . .
H20 H -0.4235(3) 0.1247(4) 0.7549(3) 0.078(2) Uiso 1.00 1 c . . .

loop_
_atom_site_aniso_label
_atom_site_aniso_U_11
_atom_site_aniso_U_22
_atom_site_aniso_U_33
_atom_site_aniso_U_12
_atom_site_aniso_U_13
_atom_site_aniso_U_23
Cu1 0.0236(2) 0.0247(2) 0.0201(2) -0.0030(2) 0.0051(2) -0.0046(2)
Cu2 0.0224(2) 0.0285(2) 0.0193(2) -0.0015(2) 0.0043(2) -0.0044(2)
O1 0.025(1) 0.043(2) 0.023(1) -0.007(1) 0.007(1) -0.007(1)
O2 0.026(1) 0.048(2) 0.026(1) -0.013(1) 0.009(1) -0.010(1)
N1 0.025(2) 0.024(2) 0.023(1) -0.004(1) 0.005(1) -0.003(1)
N2 0.028(2) 0.027(2) 0.024(2) -0.004(1) 0.007(1) -0.006(1)
N3 0.042(2) 0.044(2) 0.036(2) -0.007(2) 0.011(2) -0.014(2)
N4 0.023(2) 0.029(2) 0.020(1) -0.002(1) 0.004(1) 0.001(1)
N5 0.023(2) 0.024(1) 0.022(1) 0.002(1) 0.003(1) -0.003(1)
N6 0.042(2) 0.040(2) 0.044(2) -0.005(2) 0.012(2) -0.017(2)
C1 0.031(2) 0.026(2) 0.021(2) -0.003(2) 0.004(1) -0.004(1)
C2 0.026(2) 0.026(2) 0.022(2) 0.001(1) 0.006(1) 0.001(1)
C3 0.031(2) 0.024(2) 0.024(2) -0.003(2) 0.003(1) -0.004(2)
C4 0.027(2) 0.031(2) 0.030(2) -0.004(2) 0.005(2) -0.004(2)
C5 0.029(2) 0.028(2) 0.022(2) -0.007(2) 0.008(1) -0.005(2)
C6 0.032(2) 0.028(2) 0.028(2) -0.002(2) 0.008(2) -0.003(2)
C7 0.042(2) 0.026(2) 0.040(2) -0.006(2) 0.012(2) -0.005(2)
C8 0.039(2) 0.036(2) 0.032(2) -0.013(2) 0.009(2) -0.009(2)
C9 0.027(2) 0.042(2) 0.034(2) -0.006(2) 0.006(2) -0.004(2)
C10 0.030(2) 0.033(2) 0.028(2) -0.003(2) 0.005(2) -0.002(2)
C11 0.039(2) 0.029(2) 0.061(3) 0.000(2) 0.008(2) 0.001(2)
C12 0.043(3) 0.047(3) 0.064(3) -0.020(2) 0.015(2) -0.013(2)
C13 0.037(2) 0.038(2) 0.064(3) 0.001(2) 0.002(2) 0.002(2)
C14 0.027(2) 0.041(2) 0.021(2) -0.007(2) 0.005(1) -0.010(2)
C15 0.035(2) 0.045(2) 0.024(2) -0.013(2) 0.003(2) -0.010(2)
C16 0.039(2) 0.062(3) 0.027(2) -0.023(2) 0.008(2) -0.012(2)
C17 0.028(2) 0.078(3) 0.031(2) -0.010(2) 0.007(2) -0.026(2)
C18 0.032(2) 0.061(3) 0.042(2) 0.003(2) 0.004(2) -0.019(2)
C19 0.030(2) 0.043(2) 0.033(2) -0.002(2) 0.002(2) -0.012(2)
C20 0.049(3) 0.047(3) 0.041(2) -0.018(2) 0.007(2) -0.000(2)
C21 0.029(2) 0.118(5) 0.047(3) -0.013(3) 0.012(2) -0.035(3)
C22 0.040(3) 0.043(3) 0.068(3) 0.007(2) 0.001(2) -0.008(2)
C23 0.026(2) 0.025(2) 0.019(2) 0.002(1) 0.001(1) -0.000(1)
C24 0.026(2) 0.024(2) 0.021(2) 0.005(1) 0.006(1) 0.002(1)
C25 0.027(2) 0.023(2) 0.020(2) 0.000(1) -0.000(1) 0.000(1)
C26 0.026(2) 0.032(2) 0.031(2) -0.002(2) 0.007(2) -0.003(2)
C27 0.025(2) 0.028(2) 0.020(2) -0.002(2) 0.007(1) -0.004(2)
C28 0.026(2) 0.028(2) 0.024(2) 0.001(1) 0.006(1) -0.003(1)
C29 0.024(2) 0.035(2) 0.029(2) -0.000(1) 0.003(1) -0.003(2)
C30 0.032(2) 0.031(2) 0.033(2) -0.005(2) 0.009(2) -0.006(2)
C31 0.036(2) 0.028(2) 0.037(2) -0.003(2) 0.008(2) 0.006(2)
C32 0.029(2) 0.034(2) 0.030(2) 0.001(2) 0.005(2) 0.002(2)
C33 0.030(2) 0.036(2) 0.043(2) -0.001(2) 0.002(2) 0.004(2)
C34 0.036(2) 0.042(2) 0.061(3) -0.008(2) 0.005(2) 0.001(2)
C35 0.039(3) 0.049(3) 0.060(3) 0.001(2) 0.002(2) 0.023(2)
C36 0.020(2) 0.032(2) 0.021(2) 0.002(1) 0.001(1) -0.005(2)
C37 0.027(2) 0.030(2) 0.033(2) 0.003(2) -0.001(2) -0.005(2)
C38 0.030(2) 0.034(2) 0.045(2) 0.010(2) -0.001(2) -0.008(2)
C39 0.025(2) 0.047(3) 0.036(2) 0.004(2) 0.003(2) -0.013(2)
C40 0.024(2) 0.040(2) 0.032(2) -0.002(2) 0.005(2) -0.007(2)
C41 0.027(2) 0.031(2) 0.027(2) -0.001(2) 0.001(2) -0.006(2)
C42 0.037(2) 0.030(2) 0.059(3) 0.005(2) 0.002(2) 0.005(2)
C43 0.032(2) 0.060(3) 0.065(3) 0.007(2) 0.010(2) -0.022(3)
C44 0.034(2) 0.036(2) 0.044(2) -0.000(2) 0.008(2) 0.002(2)

loop_
_atom_type_symbol
_atom_type_description
_atom_type_scat_dispersion_real
_atom_type_scat_dispersion_imag
_atom_type_scat_source
C C 0.003 0.002
;
International Tables for Crystallography
(1992, Vol. C, Tables 4.2.6.8 and 6.1.1.4)
;
H H 0.000 0.000
;
International Tables for Crystallography
(1992, Vol. C, Table 6.1.1.4)
;
Cu Cu 0.320 1.265
;
International Tables for Crystallography
(1992, Vol. C, Tables 4.2.6.8 and 6.1.1.4)
;
N N 0.006 0.003
;
International Tables for Crystallography
(1992, Vol. C, Tables 4.2.6.8 and 6.1.1.4)
;
O O 0.011 0.006
;
International Tables for Crystallography
(1992, Vol. C, Tables 4.2.6.8 and 6.1.1.4)
;

loop_
_geom_angle_atom_site_label_1
_geom_angle_site_symmetry_1
_geom_angle_atom_site_label_2
_geom_angle_site_symmetry_2
_geom_angle_atom_site_label_3
_geom_angle_site_symmetry_3
_geom_angle
_geom_angle_publ_flag
Cu2 . Cu1 . O1 . 38.96(7) yes
Cu2 . Cu1 . O2 . 39.09(7) yes
O1 . Cu1 . O2 . 76.7(1) yes
Cu2 . Cu1 . N1 . 131.76(8) yes
O1 . Cu1 . N1 . 94.26(11) yes
O2 . Cu1 . N1 . 170.83(11) yes
Cu2 . Cu1 . N2 . 134.75(8) yes
O1 . Cu1 . N2 . 169.54(11) yes
O2 . Cu1 . N2 . 95.9(1) yes
N1 . Cu1 . N2 . 93.30(11) yes
Cu1 . Cu2 . O1 . 38.61(7) yes
Cu1 . Cu2 . O2 . 39.15(7) yes
O1 . Cu2 . O2 . 76.4(1) yes
Cu1 . Cu2 . N4 . 134.72(8) yes
O1 . Cu2 . N4 . 173.33(11) yes
O2 . Cu2 . N4 . 97.16(11) yes
Cu1 . Cu2 . N5 . 132.28(8) yes
O1 . Cu2 . N5 . 93.8(1) yes
O2 . Cu2 . N5 . 167.67(11) yes
N4 . Cu2 . N5 . 92.76(11) yes
Cu1 . O1 . Cu2 . 102.43(11) yes
Cu1 . O1 . H49 . 112.9(3) no
Cu2 . O1 . H49 . 135.3(3) no
Cu1 . O2 . Cu2 . 101.76(11) yes
Cu1 . O2 . H50 . 134.7(3) no
Cu2 . O2 . H50 . 120.3(3) no
Cu1 . N1 . C2 . 121.4(2) yes
Cu1 . N1 . C5 . 120.8(2) yes
C2 . N1 . C5 . 117.3(3) yes
Cu1 . N2 . C3 . 122.4(2) yes
Cu1 . N2 . C14 . 119.8(2) yes
C3 . N2 . C14 . 117.6(3) yes
Cu2 . N4 . C24 . 122.1(2) yes
Cu2 . N4 . C27 . 121.4(2) yes
C24 . N4 . C27 . 116.5(3) yes
Cu2 . N5 . C25 . 123.6(2) yes
Cu2 . N5 . C36 . 117.5(2) yes
C25 . N5 . C36 . 118.8(3) yes
C2 . C1 . C3 . 124.1(3) yes
C2 . C1 . C4 . 116.1(3) yes
C3 . C1 . C4 . 119.3(3) yes
N1 . C2 . C1 . 125.6(3) yes
N1 . C2 . H1 . 117.3(4) no
C1 . C2 . H1 . 117.1(4) no
N2 . C3 . C1 . 124.6(3) yes
N2 . C3 . H2 . 117.8(4) no
C1 . C3 . H2 . 117.6(4) no
N3 . C4 . C1 . 177.8(4) yes
N1 . C5 . C6 . 118.3(3) yes
N1 . C5 . C10 . 120.8(3) yes
C6 . C5 . C10 . 120.8(3) yes
C5 . C6 . C7 . 118.3(3) yes
C5 . C6 . C11 . 121.3(3) yes
C7 . C6 . C11 . 120.4(3) yes
C6 . C7 . C8 . 122.3(4) yes
C6 . C7 . H6 . 118.8(4) no
C8 . C7 . H6 . 118.9(4) no
C7 . C8 . C9 . 118.0(3) yes
C7 . C8 . C12 . 121.0(4) yes
C9 . C8 . C12 . 121.0(4) yes
C8 . C9 . C10 . 122.5(4) yes
C8 . C9 . H10 . 118.8(4) no
C10 . C9 . H10 . 118.7(4) no
C5 . C10 . C9 . 118.0(3) yes
C5 . C10 . C13 . 121.9(3) yes
C9 . C10 . C13 . 120.1(3) yes
C6 . C11 . H3 . 109.7(4) no
C6 . C11 . H4 . 109.2(4) no
H3 . C11 . H4 . 109.5(5) no
C6 . C11 . H5 . 109.5(4) no
H3 . C11 . H5 . 109.5(5) no
H4 . C11 . H5 . 109.5(5) no
C8 . C12 . H7 . 109.8(5) no
C8 . C12 . H8 . 109.3(5) no
H7 . C12 . H8 . 109.5(6) no
C8 . C12 . H9 . 109.3(5) no
H7 . C12 . H9 . 109.5(6) no
H8 . C12 . H9 . 109.5(6) no
C10 . C13 . H11 . 109.5(4) no
C10 . C13 . H12 . 109.4(4) no
H11 . C13 . H12 . 109.5(5) no
C10 . C13 . H13 . 109.5(4) no
H11 . C13 . H13 . 109.5(5) no
H12 . C13 . H13 . 109.5(5) no
N2 . C14 . C15 . 121.0(3) yes
N2 . C14 . C19 . 118.0(3) yes
C15 . C14 . C19 . 120.8(3) yes
C14 . C15 . C16 . 118.0(4) yes
C14 . C15 . C20 . 121.1(3) yes
C16 . C15 . C20 . 120.8(4) yes
C15 . C16 . C17 . 121.9(4) yes
C15 . C16 . H17 . 118.9(5) no
C17 . C16 . H17 . 119.2(5) no
C16 . C17 . C18 . 118.5(4) yes
C16 . C17 . C21 . 121.5(4) yes
C18 . C17 . C21 . 119.9(4) yes
C17 . C18 . C19 . 122.2(4) yes
C17 . C18 . H21 . 119.1(5) no
C19 . C18 . H21 . 118.7(5) no
C14 . C19 . C18 . 118.5(4) yes
C14 . C19 . C22 . 120.9(3) yes
C18 . C19 . C22 . 120.5(4) yes
C15 . C20 . H14 . 109.6(4) no
C15 . C20 . H15 . 109.4(4) no
H14 . C20 . H15 . 109.5(5) no
C15 . C20 . H16 . 109.4(4) no
H14 . C20 . H16 . 109.5(5) no
H15 . C20 . H16 . 109.5(5) no
C17 . C21 . H18 . 110.2(5) no
C17 . C21 . H19 . 109.1(5) no
H18 . C21 . H19 . 109.5(6) no
C17 . C21 . H20 . 109.2(5) no
H18 . C21 . H20 . 109.5(6) no
H19 . C21 . H20 . 109.5(6) no
C19 . C22 . H22 . 109.7(5) no
C19 . C22 . H23 . 109.8(5) no
H22 . C22 . H23 . 109.5(6) no
C19 . C22 . H24 . 109.0(5) no
H22 . C22 . H24 . 109.5(6) no
H23 . C22 . H24 . 109.5(6) no
C24 . C23 . C25 . 123.8(3) yes
C24 . C23 . C26 . 117.2(3) yes
C25 . C23 . C26 . 118.9(3) yes
N4 . C24 . C23 . 126.2(3) yes
N4 . C24 . H25 . 116.9(4) no
C23 . C24 . H25 . 116.9(4) no
N5 . C25 . C23 . 124.7(3) yes
N5 . C25 . H26 . 117.6(4) no
C23 . C25 . H26 . 117.7(4) no
N6 . C26 . C23 . 178.4(4) yes
N4 . C27 . C28 . 120.4(3) yes
N4 . C27 . C32 . 118.6(3) yes
C28 . C27 . C32 . 120.9(3) yes
C27 . C28 . C29 . 117.8(3) yes
C27 . C28 . C33 . 121.8(3) yes
C29 . C28 . C33 . 120.4(3) yes
C28 . C29 . C30 . 122.4(3) yes
C28 . C29 . H30 . 118.7(4) no
C30 . C29 . H30 . 118.9(4) no
C29 . C30 . C31 . 118.2(3) yes
C29 . C30 . C34 . 121.1(3) yes
C31 . C30 . C34 . 120.7(3) yes
C30 . C31 . C32 . 121.6(3) yes
C30 . C31 . H34 . 119.0(4) no
C32 . C31 . H34 . 119.3(4) no
C27 . C32 . C31 . 119.0(3) yes
C27 . C32 . C35 . 120.7(3) yes
C31 . C32 . C35 . 120.2(3) yes
C28 . C33 . H27 . 109.7(4) no
C28 . C33 . H28 . 109.2(4) no
H27 . C33 . H28 . 109.5(5) no
C28 . C33 . H29 . 109.5(4) no
H27 . C33 . H29 . 109.5(5) no
H28 . C33 . H29 . 109.5(5) no
C30 . C34 . H31 . 109.5(4) no
C30 . C34 . H32 . 109.6(4) no
H31 . C34 . H32 . 109.5(5) no
C30 . C34 . H33 . 109.3(4) no
H31 . C34 . H33 . 109.5(5) no
H32 . C34 . H33 . 109.5(5) no
C32 . C35 . H35 . 109.8(5) no
C32 . C35 . H36 . 109.1(5) no
H35 . C35 . H36 . 109.5(6) no
C32 . C35 . H37 . 109.4(5) no
H35 . C35 . H37 . 109.5(6) no
H36 . C35 . H37 . 109.5(6) no
N5 . C36 . C37 . 117.4(3) yes
N5 . C36 . C41 . 121.1(3) yes
C37 . C36 . C41 . 121.3(3) yes
C36 . C37 . C38 . 118.0(3) yes
C36 . C37 . C42 . 121.0(3) yes
C38 . C37 . C42 . 120.9(3) yes
C37 . C38 . C39 . 121.8(4) yes
C37 . C38 . H41 . 119.1(4) no
C39 . C38 . H41 . 119.1(4) no
C38 . C39 . C40 . 118.4(3) yes
C38 . C39 . C43 . 119.8(4) yes
C40 . C39 . C43 . 121.9(4) yes
C39 . C40 . C41 . 122.3(4) yes
C39 . C40 . H45 . 118.7(4) no
C41 . C40 . H45 . 118.9(4) no
C36 . C41 . C40 . 118.1(3) yes
C36 . C41 . C44 . 122.3(3) yes
C40 . C41 . C44 . 119.4(3) yes
C37 . C42 . H38 . 109.4(4) no
C37 . C42 . H39 . 109.4(4) no
H38 . C42 . H39 . 109.5(5) no
C37 . C42 . H40 . 109.7(4) no
H38 . C42 . H40 . 109.5(5) no
H39 . C42 . H40 . 109.5(5) no
C39 . C43 . H42 . 109.1(5) no
C39 . C43 . H43 . 109.6(5) no
H42 . C43 . H43 . 109.5(6) no
C39 . C43 . H44 . 109.7(5) no
H42 . C43 . H44 . 109.5(6) no
H43 . C43 . H44 . 109.5(6) no
C41 . C44 . H46 . 109.3(4) no
C41 . C44 . H47 . 109.5(4) no
H46 . C44 . H47 . 109.5(5) no
C41 . C44 . H48 . 109.6(4) no
H46 . C44 . H48 . 109.5(5) no
H47 . C44 . H48 . 109.5(5) no

loop_
_geom_bond_atom_site_label_1
_geom_bond_site_symmetry_1
_geom_bond_atom_site_label_2
_geom_bond_site_symmetry_2
_geom_bond_distance
_geom_bond_publ_flag
Cu1 . Cu2 . 2.9810(7) yes
Cu1 . O1 . 1.905(2) yes
Cu1 . O2 . 1.922(2) yes
Cu1 . N1 . 1.959(3) yes
Cu1 . N2 . 1.946(3) yes
Cu2 . O1 . 1.919(2) yes
Cu2 . O2 . 1.920(2) yes
Cu2 . N4 . 1.961(3) yes
Cu2 . N5 . 1.963(3) yes
O1 . H49 . 0.839(3) no
O2 . H50 . 0.851(3) no
N1 . C2 . 1.303(4) yes
N1 . C5 . 1.442(4) yes
N2 . C3 . 1.309(4) yes
N2 . C14 . 1.443(4) yes
N3 . C4 . 1.151(4) yes
N4 . C24 . 1.302(4) yes
N4 . C27 . 1.441(4) yes
N5 . C25 . 1.293(4) yes
N5 . C36 . 1.442(4) yes
N6 . C26 . 1.152(4) yes
C1 . C2 . 1.408(5) yes
C1 . C3 . 1.411(5) yes
C1 . C4 . 1.431(5) yes
C2 . H1 . 0.950(5) no
C3 . H2 . 0.950(5) no
C5 . C6 . 1.401(5) yes
C5 . C10 . 1.407(5) yes
C6 . C7 . 1.391(5) yes
C6 . C11 . 1.498(5) yes
C7 . C8 . 1.388(5) yes
C7 . H6 . 0.950(5) no
C8 . C9 . 1.378(5) yes
C8 . C12 . 1.513(5) yes
C9 . C10 . 1.395(5) yes
C9 . H10 . 0.950(5) no
C10 . C13 . 1.499(5) yes
C11 . H3 . 0.950(6) no
C11 . H4 . 0.950(6) no
C11 . H5 . 0.950(5) no
C12 . H7 . 0.950(7) no
C12 . H8 . 0.950(6) no
C12 . H9 . 0.950(6) no
C13 . H11 . 0.950(6) no
C13 . H12 . 0.950(6) no
C13 . H13 . 0.950(6) no
C14 . C15 . 1.403(5) yes
C14 . C19 . 1.395(5) yes
C15 . C16 . 1.402(5) yes
C15 . C20 . 1.502(6) yes
C16 . C17 . 1.381(6) yes
C16 . H17 . 0.950(6) no
C17 . C18 . 1.371(6) yes
C17 . C21 . 1.525(5) yes
C18 . C19 . 1.395(5) yes
C18 . H21 . 0.950(6) no
C19 . C22 . 1.501(5) yes
C20 . H14 . 0.950(6) no
C20 . H15 . 0.950(6) no
C20 . H16 . 0.950(6) no
C21 . H18 . 0.950(7) no
C21 . H19 . 0.950(7) no
C21 . H20 . 0.950(8) no
C22 . H22 . 0.950(6) no
C22 . H23 . 0.950(7) no
C22 . H24 . 0.950(6) no
C23 . C24 . 1.406(5) yes
C23 . C25 . 1.414(4) yes
C23 . C26 . 1.423(5) yes
C24 . H25 . 0.950(5) no
C25 . H26 . 0.950(5) no
C27 . C28 . 1.400(5) yes
C27 . C32 . 1.393(5) yes
C28 . C29 . 1.396(5) yes
C28 . C33 . 1.501(5) yes
C29 . C30 . 1.384(5) yes
C29 . H30 . 0.950(5) no
C30 . C31 . 1.384(5) yes
C30 . C34 . 1.514(5) yes
C31 . C32 . 1.389(5) yes
C31 . H34 . 0.950(5) no
C32 . C35 . 1.506(5) yes
C33 . H27 . 0.950(5) no
C33 . H28 . 0.950(6) no
C33 . H29 . 0.950(5) no
C34 . H31 . 0.950(6) no
C34 . H32 . 0.950(6) no
C34 . H33 . 0.950(6) no
C35 . H35 . 0.950(6) no
C35 . H36 . 0.950(6) no
C35 . H37 . 0.950(6) no
C36 . C37 . 1.398(5) yes
C36 . C41 . 1.391(5) yes
C37 . C38 . 1.401(5) yes
C37 . C42 . 1.496(5) yes
C38 . C39 . 1.384(5) yes
C38 . H41 . 0.950(6) no
C39 . C40 . 1.375(5) yes
C39 . C43 . 1.508(5) yes
C40 . C41 . 1.396(5) yes
C40 . H45 . 0.950(5) no
C41 . C44 . 1.506(5) yes
C42 . H38 . 0.950(6) no
C42 . H39 . 0.950(6) no
C42 . H40 . 0.950(5) no
C43 . H42 . 0.950(7) no
C43 . H43 . 0.950(7) no
C43 . H44 . 0.950(6) no
C44 . H46 . 0.950(5) no
C44 . H47 . 0.950(6) no
C44 . H48 . 0.950(5) no

loop_
_geom_contact_atom_site_label_1
_geom_contact_site_symmetry_1
_geom_contact_atom_site_label_2
_geom_contact_site_symmetry_2
_geom_contact_distance
_geom_contact_publ_flag
Cu1 . Cu2 . 2.9810(7) yes
Cu1 . O1 . 1.905(2) yes
Cu1 . O2 . 1.922(2) yes
Cu1 . N1 . 1.959(3) yes
Cu1 . N2 . 1.946(3) yes
Cu1 . C1 . 3.203(3) yes
Cu1 . C2 . 2.863(3) yes
Cu1 . C3 . 2.869(3) yes
Cu1 . C5 . 2.967(3) yes
Cu1 . C6 . 3.597(3) yes
Cu1 . C11 . 3.534(4) yes
Cu1 . C12 3_546 3.445(4) yes
Cu1 . C14 . 2.942(3) yes
Cu1 . C19 . 3.549(4) yes
Cu1 . C22 . 3.468(4) yes
Cu1 . H5 . 2.874(4) no
Cu1 . H7 3_546 3.287(4) no
Cu1 . H8 3_546 3.535(4) no
Cu1 . H9 3_546 2.976(4) no
Cu1 . H11 . 3.577(4) no
Cu1 . H16 . 3.524(4) no
Cu1 . H22 . 2.829(4) no
Cu1 . H49 . 2.361(2) no
Cu1 . H50 . 2.593(2) no
Cu2 . O1 . 1.919(2) yes
Cu2 . O2 . 1.920(2) yes
Cu2 . N4 . 1.961(3) yes
Cu2 . N5 . 1.963(3) yes
Cu2 . N6 2_567 2.877(3) yes
Cu2 . C23 . 3.229(3) yes
Cu2 . C24 . 2.872(3) yes
Cu2 . C25 . 2.888(3) yes
Cu2 . C26 2_567 3.513(4) yes
Cu2 . C27 . 2.977(3) yes
Cu2 . C36 . 2.923(3) yes
Cu2 . C37 . 3.478(4) yes
Cu2 . C42 . 3.394(4) yes
Cu2 . H27 . 3.302(4) no
Cu2 . H37 . 3.173(4) no
Cu2 . H38 . 3.589(4) no
Cu2 . H39 . 2.740(4) no
Cu2 . H49 . 2.584(2) no
Cu2 . H50 . 2.461(2) no
O1 . O2 . 2.374(3) yes
O1 . N1 . 2.832(3) yes
O1 . N5 . 2.836(3) yes
O1 . N6 2_567 3.391(4) yes
O1 . C5 . 2.998(4) yes
O1 . C6 . 3.559(4) yes
O1 . C10 . 3.447(4) yes
O1 . C36 . 2.886(4) yes
O1 . C37 . 3.279(4) yes
O1 . C41 . 3.371(4) yes
O1 . H9 3_546 2.847(5) no
O1 . H11 . 3.543(5) no
O1 . H39 . 3.104(5) no
O1 . H49 . 0.839(3) no
O1 . H50 . 3.217(3) no
O2 . N2 . 2.872(4) yes
O2 . N4 . 2.910(3) yes
O2 . N6 2_567 3.558(4) yes
O2 . C14 . 2.992(4) yes
O2 . C15 . 3.459(4) yes
O2 . C19 . 3.460(4) yes
O2 . C27 . 3.055(4) yes
O2 . C28 . 3.393(4) yes
O2 . H8 3_546 3.468(5) no
O2 . H9 3_546 3.582(4) no
O2 . H27 . 3.400(4) no
O2 . H28 . 3.468(4) no
O2 . H49 . 3.175(3) no
O2 . H50 . 0.851(3) no
N1 . N2 . 2.840(4) yes
N1 . C1 . 2.411(4) yes
N1 . C2 . 1.303(4) yes
N1 . C3 . 2.969(4) yes
N1 . C5 . 1.442(4) yes
N1 . C6 . 2.442(4) yes
N1 . C10 . 2.477(4) yes
N1 . C11 . 2.865(5) yes
N1 . C13 . 2.937(5) yes
N1 . H1 . 1.933(4) no
N1 . H3 . 3.500(5) no
N1 . H4 . 3.499(5) no
N1 . H5 . 2.384(5) no
N1 . H9 3_546 3.455(5) no
N1 . H11 . 2.469(5) no
N1 . H12 . 3.578(5) no
N1 . H13 . 3.564(5) no
N1 . H22 . 3.356(5) no
N1 . H49 . 2.670(3) no
N2 . C1 . 2.409(4) yes
N2 . C2 . 2.957(4) yes
N2 . C3 . 1.309(4) yes
N2 . C14 . 1.443(4) yes
N2 . C15 . 2.477(4) yes
N2 . C19 . 2.433(5) yes
N2 . C20 . 2.923(5) yes
N2 . C22 . 2.844(5) yes
N2 . H2 . 1.943(4) no
N2 . H5 . 3.462(5) no
N2 . H7 3_546 3.454(5) no
N2 . H14 . 3.534(5) no
N2 . H15 . 3.579(5) no
N2 . H16 . 2.449(5) no
N2 . H22 . 2.364(5) no
N2 . H23 . 3.503(5) no
N2 . H24 . 3.455(5) no
N2 . H50 . 3.044(4) no
N3 . C1 . 2.581(4) yes
N3 . C2 . 3.427(5) yes
N3 . C3 . 3.509(5) yes
N3 . C3 2_556 3.354(5) yes
N3 . C4 . 1.151(4) yes
N3 . C4 2_556 3.435(5) yes
N3 . C20 2_556 3.541(5) yes
N3 . C43 4_454 3.517(6) yes
N3 . H1 . 3.298(5) no
N3 . H2 . 3.444(5) no
N3 . H2 2_556 2.622(5) no
N3 . H15 2_556 3.004(5) no
N3 . H16 2_556 3.261(5) no
N3 . H29 4_554 2.812(5) no
N3 . H30 4_554 3.436(5) no
N3 . H42 4_454 3.408(6) no
N3 . H44 4_454 2.880(6) no
N3 . H45 3_546 3.471(5) no
N3 . H45 4_454 3.347(5) no
N3 . H46 3_546 2.820(5) no
N4 . N5 . 2.841(4) yes
N4 . N6 2_567 3.512(4) yes
N4 . C23 . 2.416(4) yes
N4 . C24 . 1.302(4) yes
N4 . C25 . 2.973(4) yes
N4 . C27 . 1.441(4) yes
N4 . C28 . 2.466(4) yes
N4 . C32 . 2.438(5) yes
N4 . C33 . 2.922(5) yes
N4 . C35 . 2.853(5) yes
N4 . H25 . 1.927(4) no
N4 . H27 . 2.457(5) no
N4 . H28 . 3.549(5) no
N4 . H29 . 3.563(5) no
N4 . H35 . 3.488(5) no
N4 . H36 . 3.488(5) no
N4 . H37 . 2.370(5) no
N4 . H50 . 2.863(4) no
N5 . N6 2_567 3.581(4) yes
N5 . C23 . 2.398(4) yes
N5 . C24 . 2.943(4) yes
N5 . C25 . 1.293(4) yes
N5 . C36 . 1.442(4) yes
N5 . C37 . 2.427(4) yes
N5 . C41 . 2.467(4) yes
N5 . C42 . 2.831(5) yes
N5 . C44 . 2.941(5) yes
N5 . H26 . 1.927(4) no
N5 . H37 . 3.483(5) no
N5 . H38 . 2.780(5) no
N5 . H39 . 2.755(5) no
N5 . H47 . 3.538(5) no
N5 . H48 . 2.485(5) no
N5 . H49 . 3.042(3) no
N6 . C23 . 2.574(4) yes
N6 . C24 . 3.445(5) yes
N6 . C25 . 3.492(4) yes
N6 . C26 . 1.152(4) yes
N6 . C33 2_567 3.539(5) yes
N6 . H3 2_567 2.890(5) no
N6 . H17 4_555 3.519(5) no
N6 . H24 2_567 3.450(6) no
N6 . H25 . 3.334(5) no
N6 . H26 . 3.425(5) no
N6 . H27 2_567 2.690(5) no
N6 . H48 2_567 3.215(5) no
N6 . H49 2_567 3.561(4) no
N6 . H19 4_555 3.545(6) no
N6 . H20 4_555 2.980(6) no
C1 . C2 . 1.408(5) yes
C1 . C3 . 1.411(5) yes
C1 . C4 . 1.431(5) yes
C1 . H1 . 2.026(5) no
C1 . H2 . 2.034(5) no
C1 . H7 3_546 3.379(5) no
C1 . H11 . 3.496(5) no
C1 . H16 . 3.577(5) no
C1 . H42 4_454 3.136(6) no
C1 . H46 3_546 3.403(5) no
C2 . C3 . 2.491(5) yes
C2 . C4 . 2.408(5) yes
C2 . C5 . 2.346(5) yes
C2 . C6 . 3.360(5) yes
C2 . C10 . 3.075(5) yes
C2 . C13 . 3.172(5) yes
C2 . H1 . 0.950(5) no
C2 . H2 . 3.310(5) no
C2 . H5 . 3.166(5) no
C2 . H11 . 2.545(5) no
C2 . H12 . 3.533(5) no
C2 . H31 4_554 3.598(5) no
C2 . H42 4_454 3.469(6) no
C2 . H46 3_546 3.450(5) no
C3 . C4 . 2.452(5) yes
C3 . C14 . 2.355(5) yes
C3 . C15 . 3.115(5) yes
C3 . C19 . 3.345(5) yes
C3 . C20 . 3.238(5) yes
C3 . H1 . 3.308(5) no
C3 . H2 . 0.950(5) no
C3 . H7 3_546 3.420(5) no
C3 . H16 . 2.609(5) no
C3 . H22 . 3.106(5) no
C4 . C43 4_454 3.366(6) yes
C4 . H1 . 2.510(5) no
C4 . H2 . 2.585(5) no
C4 . H2 2_556 3.530(5) no
C4 . H29 4_554 3.462(5) no
C4 . H30 4_554 3.530(5) no
C4 . H42 4_454 3.020(6) no
C4 . H44 4_454 3.021(6) no
C4 . H45 3_546 3.376(5) no
C4 . H45 4_454 3.501(5) no
C4 . H46 3_546 2.837(5) no
C5 . C6 . 1.401(5) yes
C5 . C7 . 2.397(5) yes
C5 . C8 . 2.798(5) yes
C5 . C9 . 2.402(5) yes
C5 . C10 . 1.407(5) yes
C5 . C11 . 2.528(5) yes
C5 . C13 . 2.541(5) yes
C5 . H1 . 2.444(5) no
C5 . H3 . 3.128(5) no
C5 . H4 . 3.126(5) no
C5 . H5 . 2.561(5) no
C5 . H6 . 3.253(5) no
C5 . H10 . 3.258(5) no
C5 . H11 . 2.576(5) no
C5 . H12 . 3.142(5) no
C5 . H13 . 3.134(5) no
C5 . H31 4_554 3.364(6) no
C5 . H49 . 2.445(4) no
C6 . C7 . 1.391(5) yes
C6 . C8 . 2.435(5) yes
C6 . C9 . 2.780(5) yes
C6 . C10 . 2.442(5) yes
C6 . C11 . 1.498(5) yes
C6 . H1 . 3.459(5) no
C6 . H3 . 2.027(5) no
C6 . H4 . 2.021(5) no
C6 . H5 . 2.024(5) no
C6 . H6 . 2.027(5) no
C6 . H31 4_554 2.916(6) no
C6 . H34 4_554 3.554(5) no
C6 . H49 . 2.992(4) no
C7 . C8 . 1.388(5) yes
C7 . C9 . 2.372(6) yes
C7 . C10 . 2.781(5) yes
C7 . C11 . 2.508(5) yes
C7 . C12 . 2.526(5) yes
C7 . H3 . 2.740(5) no
C7 . H4 . 2.741(6) no
C7 . H5 . 3.276(5) no
C7 . H6 . 0.950(5) no
C7 . H7 . 3.125(6) no
C7 . H8 . 3.125(5) no
C7 . H9 . 2.559(5) no
C7 . H10 . 3.229(6) no
C7 . H11 3_556 3.526(5) no
C7 . H13 3_556 3.361(5) no
C7 . H31 4_554 3.477(6) no
C7 . H34 4_554 3.210(5) no
C7 . H41 3_556 3.494(5) no
C7 . H47 . 3.146(5) no
C8 . C9 . 1.378(5) yes
C8 . C10 . 2.431(5) yes
C8 . C12 . 1.513(5) yes
C8 . H6 . 2.026(5) no
C8 . H7 . 2.042(5) no
C8 . H8 . 2.035(5) no
C8 . H9 . 2.035(5) no
C8 . H10 . 2.016(5) no
C8 . H34 4_554 3.140(5) no
C8 . H35 4_554 3.182(6) no
C8 . H45 . 3.543(5) no
C8 . H47 . 3.165(5) no
C9 . C10 . 1.395(5) yes
C9 . C12 . 2.518(5) yes
C9 . C13 . 2.507(5) yes
C9 . C40 . 3.542(5) yes
C9 . H6 . 3.229(6) no
C9 . H7 . 2.756(5) no
C9 . H8 . 2.758(5) no
C9 . H9 . 3.279(6) no
C9 . H10 . 0.950(5) no
C9 . H11 . 3.278(5) no
C9 . H12 . 2.741(6) no
C9 . H13 . 2.736(6) no
C9 . H34 4_554 3.410(5) no
C9 . H35 4_554 2.781(6) no
C9 . H45 . 3.300(5) no
C9 . H49 . 3.492(4) no
C10 . C13 . 1.499(5) yes
C10 . H1 . 2.881(5) no
C10 . H10 . 2.030(5) no
C10 . H11 . 2.025(5) no
C10 . H12 . 2.024(5) no
C10 . H13 . 2.025(5) no
C10 . H35 4_554 3.565(6) no
C10 . H49 . 2.755(4) no
C11 . H3 . 0.950(6) no
C11 . H4 . 0.950(6) no
C11 . H5 . 0.950(5) no
C11 . H6 . 2.647(5) no
C11 . H22 . 2.974(6) no
C11 . H31 4_554 2.872(6) no
C11 . H32 3_456 3.592(5) no
C12 . H6 . 2.668(6) no
C12 . H7 . 0.950(7) no
C12 . H8 . 0.950(6) no
C12 . H9 . 0.950(6) no
C12 . H10 . 2.656(6) no
C12 . H11 3_556 3.217(6) no
C12 . H16 3_556 3.210(6) no
C12 . H35 4_554 3.341(6) no
C12 . H39 3_556 3.541(6) no
C12 . H47 . 3.586(6) no
C13 . H1 . 2.955(5) no
C13 . H6 3_546 3.150(6) no
C13 . H9 3_546 3.247(6) no
C13 . H10 . 2.643(5) no
C13 . H11 . 0.950(6) no
C13 . H12 . 0.950(6) no
C13 . H13 . 0.950(6) no
C13 . H25 4_554 3.435(5) no
C13 . H43 . 3.552(6) no
C13 . H47 3_546 3.345(5) no
C13 . H49 . 3.271(5) no
C14 . C15 . 1.403(5) yes
C14 . C16 . 2.404(5) yes
C14 . C17 . 2.792(5) yes
C14 . C18 . 2.397(5) yes
C14 . C19 . 1.395(5) yes
C14 . C20 . 2.530(6) yes
C14 . C22 . 2.520(6) yes
C14 . H2 . 2.464(5) no
C14 . H14 . 3.113(6) no
C14 . H15 . 3.144(6) no
C14 . H16 . 2.561(6) no
C14 . H17 . 3.261(5) no
C14 . H21 . 3.252(6) no
C14 . H22 . 2.556(6) no
C14 . H23 . 3.136(6) no
C14 . H24 . 3.101(6) no
C14 . H50 . 2.748(4) no
C15 . C16 . 1.402(5) yes
C15 . C17 . 2.433(6) yes
C15 . C18 . 2.778(6) yes
C15 . C19 . 2.432(6) yes
C15 . C20 . 1.502(6) yes
C15 . H2 . 2.949(5) no
C15 . H14 . 2.029(6) no
C15 . H15 . 2.026(6) no
C15 . H16 . 2.026(6) no
C15 . H17 . 2.038(5) no
C15 . H26 4_454 3.581(5) no
C15 . H50 . 3.015(4) no
C16 . C17 . 1.381(6) yes
C16 . C18 . 2.366(7) yes
C16 . C19 . 2.775(6) yes
C16 . C20 . 2.525(6) yes
C16 . C21 . 2.537(6) yes
C16 . H14 . 2.758(6) no
C16 . H15 . 2.759(6) no
C16 . H16 . 3.292(6) no
C16 . H17 . 0.950(6) no
C16 . H21 . 3.223(7) no
C16 . H26 4_454 3.180(5) no
C16 . H18 . 3.132(6) no
C16 . H19 . 3.137(6) no
C16 . H20 . 2.575(6) no
C17 . C18 . 1.371(6) yes
C17 . C19 . 2.422(6) yes
C17 . C21 . 1.525(5) yes
C17 . H17 . 2.022(6) no
C17 . H21 . 2.012(6) no
C17 . H26 4_454 3.277(5) no
C17 . H28 . 3.590(6) no
C17 . H30 . 3.302(5) no
C17 . H18 . 2.056(5) no
C17 . H19 . 2.043(6) no
C17 . H20 . 2.045(6) no
C18 . C19 . 1.395(5) yes
C18 . C21 . 2.508(6) yes
C18 . C22 . 2.515(6) yes
C18 . H17 . 3.222(7) no
C18 . H21 . 0.950(6) no
C18 . H22 . 3.285(6) no
C18 . H23 . 2.751(6) no
C18 . H24 . 2.741(6) no
C18 . H28 . 2.979(6) no
C18 . H38 4_454 2.903(6) no
C18 . H18 . 2.753(6) no
C18 . H19 . 2.739(6) no
C18 . H20 . 3.272(6) no
C19 . C22 . 1.501(5) yes
C19 . H2 . 3.454(5) no
C19 . H21 . 2.031(5) no
C19 . H22 . 2.028(5) no
C19 . H23 . 2.029(6) no
C19 . H24 . 2.021(5) no
C19 . H28 . 3.230(5) no
C19 . H38 4_454 3.198(6) no
C19 . H50 . 3.123(5) no
C20 . H2 . 3.071(5) no
C20 . H7 3_546 3.480(6) no
C20 . H8 3_546 3.541(6) no
C20 . H14 . 0.950(6) no
C20 . H15 . 0.950(6) no
C20 . H16 . 0.950(6) no
C20 . H17 . 2.671(6) no
C20 . H21 3_446 3.583(6) no
C20 . H28 3_446 3.490(5) no
C20 . H29 3_446 3.377(6) no
C20 . H50 . 3.532(5) no
C21 . C26 4_454 3.381(6) yes
C21 . C43 1_455 3.581(5) yes
C21 . H17 . 2.684(7) no
C21 . H21 . 2.639(7) no
C21 . H30 . 3.102(6) no
C21 . H32 . 3.459(7) no
C21 . H43 1_455 3.005(5) no
C21 . H44 1_455 3.397(6) no
C21 . H18 . 0.950(7) no
C21 . H19 . 0.950(7) no
C21 . H20 . 0.950(8) no
C22 . H5 . 2.929(6) no
C22 . H21 . 2.655(6) no
C22 . H22 . 0.950(6) no
C22 . H23 . 0.950(7) no
C22 . H24 . 0.950(6) no
C22 . H28 . 3.471(6) no
C22 . H33 3_456 2.970(6) no
C22 . H38 4_454 3.317(6) no
C22 . H40 4_454 3.390(6) no
C22 . H41 4_454 3.598(6) no
C23 . C24 . 1.406(5) yes
C23 . C25 . 1.414(4) yes
C23 . C26 . 1.423(5) yes
C23 . C26 2_567 3.481(5) yes
C23 . H25 . 2.022(5) no
C23 . H26 . 2.037(5) no
C23 . H27 2_567 3.492(5) no
C23 . H37 . 3.525(5) no
C23 . H48 . 3.546(5) no
C23 . H48 2_567 3.536(5) no
C23 . H19 4_555 2.988(5) no
C23 . H20 4_555 3.584(5) no
C24 . C25 . 2.488(5) yes
C24 . C26 . 2.414(5) yes
C24 . C26 2_567 3.583(5) yes
C24 . C27 . 2.334(5) yes
C24 . C28 . 3.196(5) yes
C24 . C32 . 3.193(5) yes
C24 . C33 . 3.439(5) yes
C24 . C35 . 3.415(5) yes
C24 . H12 4_455 3.311(5) no
C24 . H25 . 0.950(5) no
C24 . H26 . 3.309(5) no
C24 . H27 . 2.868(5) no
C24 . H37 . 2.839(5) no
C24 . H48 2_567 3.109(5) no
C24 . H19 4_555 3.334(5) no
C25 . C26 . 2.443(5) yes
C25 . C36 . 2.356(5) yes
C25 . C37 . 3.355(5) yes
C25 . C41 . 3.105(5) yes
C25 . C44 . 3.219(5) yes
C25 . H25 . 3.306(5) no
C25 . H26 . 0.950(5) no
C25 . H27 2_567 3.374(5) no
C25 . H38 . 3.293(5) no
C25 . H48 . 2.577(5) no
C25 . H19 4_555 3.437(5) no
C26 . H25 . 2.524(5) no
C26 . H26 . 2.580(5) no
C26 . H27 2_567 2.792(5) no
C26 . H48 2_567 3.124(5) no
C26 . H19 4_555 3.036(6) no
C26 . H20 4_555 2.988(6) no
C27 . C28 . 1.400(5) yes
C27 . C29 . 2.393(5) yes
C27 . C30 . 2.791(5) yes
C27 . C31 . 2.397(5) yes
C27 . C32 . 1.393(5) yes
C27 . C33 . 2.536(5) yes
C27 . C35 . 2.520(5) yes
C27 . H25 . 2.424(5) no
C27 . H27 . 2.577(5) no
C27 . H28 . 3.126(5) no
C27 . H29 . 3.139(5) no
C27 . H30 . 3.250(5) no
C27 . H34 . 3.254(5) no
C27 . H35 . 3.125(5) no
C27 . H36 . 3.115(5) no
C27 . H37 . 2.552(5) no
C27 . H50 . 2.617(4) no
C28 . C29 . 1.396(5) yes
C28 . C30 . 2.436(5) yes
C28 . C31 . 2.786(5) yes
C28 . C32 . 2.430(5) yes
C28 . C33 . 1.501(5) yes
C28 . H1 4_455 3.402(5) no
C28 . H25 . 3.071(5) no
C28 . H27 . 2.029(5) no
C28 . H28 . 2.024(5) no
C28 . H29 . 2.027(5) no
C28 . H30 . 2.031(5) no
C28 . H50 . 2.739(4) no
C29 . C30 . 1.384(5) yes
C29 . C31 . 2.375(5) yes
C29 . C32 . 2.766(5) yes
C29 . C33 . 2.514(5) yes
C29 . C34 . 2.524(5) yes
C29 . H1 4_455 2.944(5) no
C29 . H27 . 3.284(5) no
C29 . H28 . 2.745(5) no
C29 . H29 . 2.743(5) no
C29 . H30 . 0.950(5) no
C29 . H31 . 3.115(5) no
C29 . H32 . 2.563(5) no
C29 . H33 . 3.128(5) no
C29 . H34 . 3.232(5) no
C29 . H42 1_455 3.508(5) no
C29 . H50 . 3.479(4) no
C29 . H18 . 3.226(6) no
C30 . C31 . 1.384(5) yes
C30 . C32 . 2.420(5) yes
C30 . C34 . 1.514(5) yes
C30 . H1 4_455 3.052(5) no
C30 . H30 . 2.022(5) no
C30 . H31 . 2.038(5) no
C30 . H32 . 2.039(5) no
C30 . H33 . 2.036(5) no
C30 . H34 . 2.023(5) no
C31 . C32 . 1.389(5) yes
C31 . C34 . 2.519(5) yes
C31 . C35 . 2.511(5) yes
C31 . H1 4_455 3.565(5) no
C31 . H30 . 3.231(5) no
C31 . H31 . 2.761(5) no
C31 . H32 . 3.285(5) no
C31 . H33 . 2.747(5) no
C31 . H34 . 0.950(5) no
C31 . H35 . 2.751(6) no
C31 . H36 . 2.737(5) no
C31 . H37 . 3.279(5) no
C31 . H40 2_557 3.211(5) no
C32 . C35 . 1.506(5) yes
C32 . H25 . 3.214(5) no
C32 . H34 . 2.031(5) no
C32 . H35 . 2.035(5) no
C32 . H36 . 2.027(5) no
C32 . H37 . 2.031(5) no
C32 . H50 . 3.277(4) no
C33 . H15 3_456 2.991(5) no
C33 . H17 3_456 3.560(5) no
C33 . H25 . 3.373(5) no
C33 . H26 2_567 3.306(5) no
C33 . H27 . 0.950(5) no
C33 . H28 . 0.950(6) no
C33 . H29 . 0.950(5) no
C33 . H30 . 2.652(5) no
C33 . H46 2_567 3.597(6) no
C33 . H50 . 3.116(4) no
C34 . H1 4_455 3.564(5) no
C34 . H4 3_446 3.537(5) no
C34 . H4 4_455 3.239(6) no
C34 . H23 3_446 3.307(6) no
C34 . H30 . 2.665(5) no
C34 . H31 . 0.950(6) no
C34 . H32 . 0.950(6) no
C34 . H33 . 0.950(6) no
C34 . H34 . 2.660(6) no
C34 . H40 2_557 3.557(6) no
C34 . H42 1_455 3.179(6) no
C35 . H8 4_455 3.426(6) no
C35 . H10 4_455 3.371(6) no
C35 . H34 . 2.655(5) no
C35 . H35 . 0.950(6) no
C35 . H36 . 0.950(6) no
C35 . H36 2_557 3.464(9) no
C35 . H37 . 0.950(6) no
C35 . H38 . 3.443(6) no
C35 . H39 . 3.340(6) no
C36 . C37 . 1.398(5) yes
C36 . C38 . 2.400(5) yes
C36 . C39 . 2.788(5) yes
C36 . C40 . 2.391(5) yes
C36 . C41 . 1.391(5) yes
C36 . C42 . 2.519(5) yes
C36 . C44 . 2.538(5) yes
C36 . H26 . 2.467(4) no
C36 . H38 . 2.750(5) no
C36 . H39 . 2.751(5) no
C36 . H40 . 3.288(5) no
C36 . H41 . 3.257(5) no
C36 . H45 . 3.247(5) no
C36 . H46 . 3.147(5) no
C36 . H47 . 3.119(5) no
C36 . H48 . 2.584(5) no
C36 . H49 . 2.779(4) no
C37 . C38 . 1.401(5) yes
C37 . C39 . 2.433(5) yes
C37 . C40 . 2.776(5) yes
C37 . C41 . 2.431(5) yes
C37 . C42 . 1.496(5) yes
C37 . H23 4_555 3.188(6) no
C37 . H26 . 3.478(5) no
C37 . H38 . 2.020(5) no
C37 . H39 . 2.020(5) no
C37 . H40 . 2.024(5) no
C37 . H41 . 2.039(5) no
C37 . H49 . 3.274(4) no
C38 . C39 . 1.384(5) yes
C38 . C40 . 2.370(6) yes
C38 . C41 . 2.780(5) yes
C38 . C42 . 2.520(5) yes
C38 . C43 . 2.503(5) yes
C38 . H6 3_546 3.234(5) no
C38 . H13 . 3.393(6) no
C38 . H23 4_555 3.246(6) no
C38 . H38 . 3.135(5) no
C38 . H39 . 3.102(5) no
C38 . H40 . 2.555(5) no
C38 . H41 . 0.950(6) no
C38 . H42 . 2.727(5) no
C38 . H43 . 2.739(5) no
C38 . H44 . 3.274(6) no
C38 . H45 . 3.225(6) no
C39 . C40 . 1.375(5) yes
C39 . C41 . 2.428(5) yes
C39 . C43 . 1.508(5) yes
C39 . H2 4_555 3.326(5) no
C39 . H13 . 3.173(6) no
C39 . H41 . 2.024(6) no
C39 . H42 . 2.029(5) no
C39 . H43 . 2.035(5) no
C39 . H44 . 2.036(5) no
C39 . H45 . 2.013(5) no
C40 . C41 . 1.396(5) yes
C40 . C43 . 2.521(5) yes
C40 . C44 . 2.507(5) yes
C40 . H2 4_555 3.182(5) no
C40 . H10 . 3.398(5) no
C40 . H41 . 3.226(6) no
C40 . H42 . 3.121(5) no
C40 . H43 . 3.112(5) no
C40 . H44 . 2.569(5) no
C40 . H45 . 0.950(5) no
C40 . H46 . 2.737(5) no
C40 . H47 . 2.734(5) no
C40 . H48 . 3.280(5) no
C40 . H49 . 3.511(4) no
C41 . C44 . 1.506(5) yes
C41 . H2 4_555 3.518(5) no
C41 . H26 . 2.943(5) no
C41 . H45 . 2.034(5) no
C41 . H46 . 2.029(5) no
C41 . H47 . 2.031(5) no
C41 . H48 . 2.032(5) no
C41 . H49 . 2.923(4) no
C42 . H21 4_555 3.495(6) no
C42 . H23 4_555 2.847(6) no
C42 . H34 2_557 3.204(5) no
C42 . H37 . 3.123(6) no
C42 . H38 . 0.950(6) no
C42 . H39 . 0.950(6) no
C42 . H40 . 0.950(5) no
C42 . H41 . 2.670(5) no
C43 . H10 . 3.517(6) no
C43 . H13 . 3.329(6) no
C43 . H30 1_655 3.233(5) no
C43 . H32 1_655 3.031(6) no
C43 . H41 . 2.640(6) no
C43 . H42 . 0.950(7) no
C43 . H43 . 0.950(7) no
C43 . H44 . 0.950(6) no
C43 . H45 . 2.667(6) no
C43 . H18 1_655 2.833(5) no
C43 . H20 1_655 3.599(6) no
C44 . H11 3_556 3.386(6) no
C44 . H12 3_556 3.544(6) no
C44 . H25 2_567 3.107(5) no
C44 . H26 . 3.025(5) no
C44 . H29 2_567 3.551(6) no
C44 . H45 . 2.642(5) no
C44 . H46 . 0.950(5) no
C44 . H47 . 0.950(6) no
C44 . H48 . 0.950(5) no
C44 . H49 . 3.384(5) no
